data_1546224
loop_
_publ_author_name
'Najib, Atifah'
'Hirano, Koji'
'Miura, Masahiro'

_publ_section_title
;
 Palladium-Catalyzed Asymmetric Benzylic Substitution of Secondary Benzyl
 Carbonates with Nitrogen and Oxygen Nucleophiles.
;
_journal_issue 9
_journal_name_full 'Organic letters'
_journal_page_first 2438
_journal_page_last 2441
_journal_paper_doi 10.1021/acs.orglett.7b01022
_journal_volume 19
_journal_year 2017
_chemical_absolute_configuration ad
_chemical_formula_moiety 'C25 H23 N O2 S'
_chemical_formula_sum 'C25 H23 N O2 S'
_chemical_formula_weight 401.52
_space_group_crystal_system monoclinic
_space_group_IT_number 4
_space_group_name_Hall 'P 2yb'
_space_group_name_H-M_alt 'P 1 21 1'
_symmetry_space_group_name_Hall 'P 2yb'
_symmetry_space_group_name_H-M 'P 1 21 1'
_atom_sites_solution_hydrogens geom
_atom_sites_solution_primary direct
_atom_sites_solution_secondary difmap
_cell_angle_alpha 90.0000
_cell_angle_beta 112.480(6)
_cell_angle_gamma 90.0000
_cell_formula_units_Z 2
_cell_length_a 9.717(8)
_cell_length_b 11.448(8)
_cell_length_c 10.196(8)
_cell_measurement_reflns_used 3233
_cell_measurement_temperature 173
_cell_measurement_theta_max 27.50
_cell_measurement_theta_min 3.00
_cell_volume 1048.0(14)
_computing_cell_refinement 'CrystalClear-SM Expert 2.0 r15'
_computing_data_collection 'CrystalClear-SM Expert 2.0 r15 (Rigaku, 2011)'
_computing_data_reduction 'CrystalClear-SM Expert 2.0 r15'
_computing_molecular_graphics 'CrystalStructure 4.2.1'
_computing_publication_material 'CrystalStructure 4.2.1 (Rigaku, 2016)'
_computing_structure_refinement 'SHELXL Version 2014/7 (Sheldrick, 2008)'
_computing_structure_solution 'SHELXS (Sheldrick, 2008)'
_diffrn_ambient_temperature 173
_diffrn_detector_area_resol_mean 13.653
_diffrn_measured_fraction_theta_full 0.997
_diffrn_measured_fraction_theta_max 0.996
_diffrn_measurement_device_type 'Rigaku XtaLAB mini'
_diffrn_measurement_method \w
_diffrn_radiation_type 'Mo K\a'
_diffrn_radiation_wavelength 0.71075
_diffrn_reflns_av_R_equivalents 0.0224
_diffrn_reflns_Laue_measured_fraction_full 0.997
_diffrn_reflns_Laue_measured_fraction_max 0.996
_diffrn_reflns_limit_h_max 12
_diffrn_reflns_limit_h_min -12
_diffrn_reflns_limit_k_max 14
_diffrn_reflns_limit_k_min -14
_diffrn_reflns_limit_l_max 13
_diffrn_reflns_limit_l_min -13
_diffrn_reflns_number 11122
_diffrn_reflns_point_group_measured_fraction_full 0.997
_diffrn_reflns_point_group_measured_fraction_max 0.992
_diffrn_reflns_theta_full 25.242
_diffrn_reflns_theta_max 27.487
_diffrn_reflns_theta_min 3.039
_diffrn_standards_number 0
_exptl_absorpt_coefficient_mu 0.175
_exptl_absorpt_correction_T_max 0.964
_exptl_absorpt_correction_T_min 0.896
_exptl_absorpt_correction_type numerical
_exptl_absorpt_process_details 'NUMABS (Rigaku, 1999)'
_exptl_crystal_colour colorless
_exptl_crystal_density_diffrn 1.272
_exptl_crystal_density_method 'not measured'
_exptl_crystal_description prism
_exptl_crystal_F_000 424.00
_exptl_crystal_size_max 0.640
_exptl_crystal_size_mid 0.240
_exptl_crystal_size_min 0.210
_refine_diff_density_max 0.15
_refine_diff_density_min -0.29
_refine_ls_abs_structure_details
;
 Flack x determined using 1970 quotients [(I+)-(I-)]/[(I+)+(I-)]
 (Parsons, Flack and Wagner, Acta Cryst. B69 (2013) 249-259).
;
_refine_ls_abs_structure_Flack 0.05(2)
_refine_ls_extinction_method none
_refine_ls_goodness_of_fit_ref 1.041
_refine_ls_hydrogen_treatment constr
_refine_ls_number_parameters 264
_refine_ls_number_reflns 4773
_refine_ls_number_restraints 1
_refine_ls_R_factor_all 0.0378
_refine_ls_R_factor_gt 0.0351
_refine_ls_shift/su_max 0.004
_refine_ls_structure_factor_coef Fsqd
_refine_ls_weighting_details 'w = 1/[\s^2^(Fo^2^)+(0.0471P)^2^+0.0900P] where P=(Fo^2^+2Fc^2^)/3'
_refine_ls_weighting_scheme calc
_refine_ls_wR_factor_gt 0.0855
_refine_ls_wR_factor_ref 0.0877
_reflns_Friedel_coverage 0.897
_reflns_Friedel_fraction_full 0.996
_reflns_Friedel_fraction_max 0.988
_reflns_number_gt 4543
_reflns_number_total 4773
_reflns_threshold_expression F^2^>2.0\s(F^2^)
_cod_data_source_file ol7b01022_si_002.cif
_cod_data_source_block 319-2
_cod_database_code 1546224

loop_
_space_group_symop_id
_space_group_symop_operation_xyz
1 +X,+Y,+Z
2 -X,1/2+Y,-Z

loop_
_atom_site_label
_atom_site_type_symbol
_atom_site_fract_x
_atom_site_fract_y
_atom_site_fract_z
_atom_site_U_iso_or_equiv
_atom_site_adp_type
_atom_site_occupancy
_atom_site_site_symmetry_order
_atom_site_calc_flag
_atom_site_refinement_flags_posn
_atom_site_refinement_flags_adp
S1 S 0.66779(6) 0.33026(5) 0.23532(6) 0.03121(15) Uani 1 1 d . .
O4 O 0.7544(2) 0.40473(19) 0.18185(19) 0.0424(5) Uani 1 1 d . .
O6 O 0.7333(2) 0.22574(18) 0.3119(2) 0.0454(5) Uani 1 1 d . .
N11 N 0.6178(2) 0.41010(17) 0.34224(19) 0.0283(4) Uani 1 1 d . .
C2 C 0.9025(3) 0.4250(2) 0.8815(2) 0.0313(5) Uani 1 1 d . .
C3 C 0.9248(2) 0.4758(2) 0.7636(2) 0.0275(5) Uani 1 1 d . .
C5 C 0.5818(2) 0.35261(19) 0.4563(2) 0.0267(5) Uani 1 1 d . .
H5 H 0.5901 0.2665 0.4443 0.032 Uiso 1 1 calc R U
C7 C 0.8193(2) 0.4523(2) 0.6249(2) 0.0263(4) Uani 1 1 d . .
H7 H 0.8340 0.4850 0.5455 0.032 Uiso 1 1 calc R U
C8 C 0.5054(3) 0.2898(2) 0.0896(2) 0.0303(5) Uani 1 1 d . .
C9 C 0.6965(2) 0.3835(2) 0.6026(2) 0.0266(4) Uani 1 1 d . .
C10 C 0.4220(2) 0.3756(2) 0.4440(2) 0.0276(5) Uani 1 1 d . .
C12 C 0.3263(3) 0.3263(3) -0.1451(3) 0.0399(5) Uani 1 1 d . .
H12 H 0.2934 0.3720 -0.2293 0.048 Uiso 1 1 calc R U
C13 C 0.1656(3) 0.3127(3) 0.3694(3) 0.0430(6) Uani 1 1 d . .
H13 H 0.0913 0.2554 0.3263 0.052 Uiso 1 1 calc R U
C14 C 1.0523(3) 0.5471(2) 0.7897(3) 0.0339(5) Uani 1 1 d . .
H14 H 1.0695 0.5803 0.7119 0.041 Uiso 1 1 calc R U
C15 C 0.2430(3) 0.2299(2) -0.1376(3) 0.0394(6) Uani 1 1 d . .
C16 C 1.0064(3) 0.4495(3) 1.0206(3) 0.0433(7) Uani 1 1 d . .
H16 H 0.9925 0.4164 1.1000 0.052 Uiso 1 1 calc R U
C17 C 0.4567(3) 0.3580(2) -0.0327(3) 0.0347(5) Uani 1 1 d . .
H17 H 0.5114 0.4249 -0.0395 0.042 Uiso 1 1 calc R U
C18 C 0.3109(3) 0.2934(2) 0.3802(3) 0.0354(5) Uani 1 1 d . .
H18 H 0.3346 0.2233 0.3436 0.042 Uiso 1 1 calc R U
C19 C 1.1506(3) 0.5687(3) 0.9251(3) 0.0434(6) Uani 1 1 d . .
H19 H 1.2354 0.6164 0.9407 0.052 Uiso 1 1 calc R U
C20 C 0.7755(3) 0.3530(2) 0.8561(2) 0.0368(6) Uani 1 1 d . .
H20 H 0.7600 0.3183 0.9340 0.044 Uiso 1 1 calc R U
C21 C 0.2371(3) 0.4971(3) 0.4847(3) 0.0420(6) Uani 1 1 d . .
H21 H 0.2119 0.5673 0.5200 0.050 Uiso 1 1 calc R U
C22 C 0.5651(3) 0.5291(2) 0.2975(3) 0.0345(5) Uani 1 1 d . .
H22A H 0.5978 0.5808 0.3804 0.041 Uiso 1 1 calc R U
H22B H 0.4561 0.5294 0.2531 0.041 Uiso 1 1 calc R U
H22C H 0.6063 0.5568 0.2291 0.041 Uiso 1 1 calc R U
C23 C 0.6759(3) 0.3332(3) 0.7219(2) 0.0346(5) Uani 1 1 d . .
H23 H 0.5916 0.2852 0.7073 0.042 Uiso 1 1 calc R U
C24 C 0.4261(3) 0.1910(2) 0.0986(3) 0.0408(6) Uani 1 1 d . .
H24 H 0.4609 0.1434 0.1812 0.049 Uiso 1 1 calc R U
C25 C 0.3836(3) 0.4777(2) 0.4973(3) 0.0352(5) Uani 1 1 d . .
H25 H 0.4579 0.5345 0.5425 0.042 Uiso 1 1 calc R U
C26 C 1.1263(3) 0.5202(3) 1.0415(3) 0.0496(7) Uani 1 1 d . .
H26 H 1.1939 0.5369 1.1353 0.060 Uiso 1 1 calc R U
C27 C 0.2953(3) 0.1627(2) -0.0145(3) 0.0441(7) Uani 1 1 d . .
H27 H 0.2404 0.0959 -0.0078 0.053 Uiso 1 1 calc R U
C28 C 0.1014(3) 0.1968(3) -0.2600(4) 0.0563(8) Uani 1 1 d . .
H28A H 0.0177 0.1986 -0.2288 0.068 Uiso 1 1 calc R U
H28B H 0.1116 0.1179 -0.2926 0.068 Uiso 1 1 calc R U
H28C H 0.0831 0.2524 -0.3380 0.068 Uiso 1 1 calc R U
C29 C 0.1289(3) 0.4142(3) 0.4208(3) 0.0430(6) Uani 1 1 d . .
H29 H 0.0293 0.4272 0.4124 0.052 Uiso 1 1 calc R U

loop_
_atom_site_aniso_label
_atom_site_aniso_U_11
_atom_site_aniso_U_22
_atom_site_aniso_U_33
_atom_site_aniso_U_23
_atom_site_aniso_U_13
_atom_site_aniso_U_12
S1 0.0312(3) 0.0400(3) 0.0235(2) 0.0023(2) 0.0116(2) 0.0077(2)
O4 0.0326(9) 0.0653(13) 0.0326(9) -0.0005(9) 0.0162(7) -0.0051(9)
O6 0.0537(11) 0.0495(11) 0.0335(10) 0.0077(8) 0.0170(9) 0.0259(9)
N11 0.0345(10) 0.0292(10) 0.0218(9) 0.0020(7) 0.0114(8) 0.0028(8)
C2 0.0279(11) 0.0421(13) 0.0231(10) 0.0012(9) 0.0088(9) 0.0050(10)
C3 0.0248(10) 0.0299(11) 0.0281(11) 0.0008(9) 0.0103(9) 0.0053(9)
C5 0.0312(11) 0.0274(12) 0.0223(10) -0.0005(8) 0.0110(8) -0.0008(9)
C7 0.0284(11) 0.0294(11) 0.0231(10) 0.0041(8) 0.0120(9) 0.0027(9)
C8 0.0382(12) 0.0307(11) 0.0249(11) -0.0026(9) 0.0154(9) 0.0027(10)
C9 0.0277(10) 0.0292(11) 0.0237(10) 0.0022(9) 0.0108(8) 0.0025(9)
C10 0.0288(11) 0.0302(11) 0.0218(10) -0.0009(8) 0.0076(8) -0.0011(9)
C12 0.0403(13) 0.0389(13) 0.0333(12) 0.0011(12) 0.0060(10) 0.0061(13)
C13 0.0307(12) 0.0505(17) 0.0403(13) -0.0045(12) 0.0053(10) -0.0115(12)
C14 0.0281(11) 0.0365(13) 0.0355(13) -0.0003(10) 0.0105(10) 0.0001(10)
C15 0.0375(13) 0.0372(14) 0.0406(14) -0.0133(11) 0.0117(11) 0.0031(11)
C16 0.0331(13) 0.070(2) 0.0251(12) -0.0006(12) 0.0090(10) 0.0040(13)
C17 0.0369(12) 0.0338(13) 0.0317(12) 0.0035(9) 0.0112(10) 0.0015(10)
C18 0.0372(13) 0.0336(12) 0.0331(12) -0.0044(10) 0.0109(10) -0.0052(10)
C19 0.0303(12) 0.0521(17) 0.0447(15) -0.0077(13) 0.0108(11) -0.0047(12)
C20 0.0353(12) 0.0523(17) 0.0252(11) 0.0074(11) 0.0141(9) -0.0028(11)
C21 0.0357(13) 0.0487(15) 0.0411(15) -0.0077(12) 0.0140(11) 0.0067(12)
C22 0.0389(13) 0.0309(12) 0.0347(13) 0.0044(10) 0.0151(11) 0.0026(10)
C23 0.0325(11) 0.0434(12) 0.0288(11) 0.0052(11) 0.0126(9) -0.0061(11)
C24 0.0623(17) 0.0336(13) 0.0294(13) -0.0016(10) 0.0207(12) -0.0056(12)
C25 0.0321(12) 0.0356(13) 0.0367(13) -0.0103(11) 0.0119(10) -0.0037(10)
C26 0.0330(14) 0.074(2) 0.0330(14) -0.0105(14) 0.0031(11) 0.0026(14)
C27 0.0572(17) 0.0366(14) 0.0423(15) -0.0110(12) 0.0233(13) -0.0143(13)
C28 0.0427(16) 0.0518(18) 0.061(2) -0.0170(16) 0.0053(14) 0.0006(14)
C29 0.0278(12) 0.0604(18) 0.0385(14) 0.0050(13) 0.0100(11) 0.0018(12)

loop_
_atom_type_symbol
_atom_type_description
_atom_type_scat_dispersion_real
_atom_type_scat_dispersion_imag
_atom_type_scat_source
C C 0.0033 0.0016
;
International Tables for Crystallography
(Vol. C, Tables 4.2.6.8 and 6.1.1.4)
;
H H 0.0000 0.0000
;
International Tables for Crystallography
(Vol. C, Table 6.1.1.4)
;
N N 0.0061 0.0033
;
International Tables for Crystallography
(Vol. C, Tables 4.2.6.8 and 6.1.1.4)
;
O O 0.0106 0.0060
;
International Tables for Crystallography
(Vol. C, Tables 4.2.6.8 and 6.1.1.4)
;
S S 0.1246 0.1234
;
International Tables for Crystallography
(Vol. C, Tables 4.2.6.8 and 6.1.1.4)
;

loop_
_geom_angle_atom_site_label_1
_geom_angle_atom_site_label_2
_geom_angle_atom_site_label_3
_geom_angle
O6 S1 O4 119.75(13)
O6 S1 N11 106.62(12)
O4 S1 N11 106.68(12)
O6 S1 C8 107.82(13)
O4 S1 C8 107.43(12)
N11 S1 C8 108.08(12)
C22 N11 C5 119.70(18)
C22 N11 S1 118.06(16)
C5 N11 S1 119.52(16)
C16 C2 C20 122.2(2)
C16 C2 C3 118.8(2)
C20 C2 C3 118.9(2)
C7 C3 C14 122.7(2)
C7 C3 C2 118.6(2)
C14 C3 C2 118.7(2)
N11 C5 C9 111.06(18)
N11 C5 C10 113.14(18)
C9 C5 C10 112.32(18)
N11 C5 H5 106.6
C9 C5 H5 106.6
C10 C5 H5 106.6
C9 C7 C3 121.6(2)
C9 C7 H7 119.2
C3 C7 H7 119.2
C24 C8 C17 120.5(2)
C24 C8 S1 119.83(19)
C17 C8 S1 119.68(19)
C7 C9 C23 119.1(2)
C7 C9 C5 124.02(19)
C23 C9 C5 116.9(2)
C18 C10 C25 118.1(2)
C18 C10 C5 120.2(2)
C25 C10 C5 121.7(2)
C15 C12 C17 121.8(3)
C15 C12 H12 119.1
C17 C12 H12 119.1
C29 C13 C18 120.4(2)
C29 C13 H13 119.8
C18 C13 H13 119.8
C19 C14 C3 120.9(2)
C19 C14 H14 119.5
C3 C14 H14 119.5
C12 C15 C27 118.0(2)
C12 C15 C28 121.3(3)
C27 C15 C28 120.7(3)
C26 C16 C2 120.8(3)
C26 C16 H16 119.6
C2 C16 H16 119.6
C8 C17 C12 118.8(2)
C8 C17 H17 120.6
C12 C17 H17 120.6
C13 C18 C10 120.8(2)
C13 C18 H18 119.6
C10 C18 H18 119.6
C14 C19 C26 120.2(3)
C14 C19 H19 119.9
C26 C19 H19 119.9
C23 C20 C2 121.0(2)
C23 C20 H20 119.5
C2 C20 H20 119.5
C29 C21 C25 119.9(3)
C29 C21 H21 120.0
C25 C21 H21 120.0
N11 C22 H22A 109.5
N11 C22 H22B 109.5
H22A C22 H22B 109.5
N11 C22 H22C 109.5
H22A C22 H22C 109.5
H22B C22 H22C 109.5
C20 C23 C9 120.8(2)
C20 C23 H23 119.6
C9 C23 H23 119.6
C27 C24 C8 119.3(3)
C27 C24 H24 120.4
C8 C24 H24 120.4
C21 C25 C10 120.8(2)
C21 C25 H25 119.6
C10 C25 H25 119.6
C16 C26 C19 120.6(2)
C16 C26 H26 119.7
C19 C26 H26 119.7
C24 C27 C15 121.5(3)
C24 C27 H27 119.2
C15 C27 H27 119.2
C15 C28 H28A 109.5
C15 C28 H28B 109.5
H28A C28 H28B 109.5
C15 C28 H28C 109.5
H28A C28 H28C 109.5
H28B C28 H28C 109.5
C13 C29 C21 119.9(3)
C13 C29 H29 120.1
C21 C29 H29 120.1

loop_
_geom_bond_atom_site_label_1
_geom_bond_atom_site_label_2
_geom_bond_distance
S1 O6 1.438(2)
S1 O4 1.443(2)
S1 N11 1.632(2)
S1 C8 1.766(3)
N11 C22 1.466(3)
N11 C5 1.490(3)
C2 C16 1.419(3)
C2 C20 1.423(4)
C2 C3 1.425(3)
C3 C7 1.419(3)
C3 C14 1.421(3)
C5 C9 1.523(3)
C5 C10 1.532(3)
C5 H5 1.0000
C7 C9 1.374(3)
C7 H7 0.9500
C8 C24 1.391(4)
C8 C17 1.392(3)
C9 C23 1.428(3)
C10 C18 1.392(3)
C10 C25 1.399(3)
C12 C15 1.388(4)
C12 C17 1.393(3)
C12 H12 0.9500
C13 C29 1.377(4)
C13 C18 1.391(4)
C13 H13 0.9500
C14 C19 1.368(4)
C14 H14 0.9500
C15 C27 1.392(4)
C15 C28 1.510(4)
C16 C26 1.368(4)
C16 H16 0.9500
C17 H17 0.9500
C18 H18 0.9500
C19 C26 1.409(4)
C19 H19 0.9500
C20 C23 1.359(3)
C20 H20 0.9500
C21 C29 1.381(4)
C21 C25 1.397(4)
C21 H21 0.9500
C22 H22A 0.9800
C22 H22B 0.9800
C22 H22C 0.9800
C23 H23 0.9500
C24 C27 1.389(4)
C24 H24 0.9500
C25 H25 0.9500
C26 H26 0.9500
C27 H27 0.9500
C28 H28A 0.9800
C28 H28B 0.9800
C28 H28C 0.9800
C29 H29 0.9500

loop_
_geom_torsion_atom_site_label_1
_geom_torsion_atom_site_label_2
_geom_torsion_atom_site_label_3
_geom_torsion_atom_site_label_4
_geom_torsion
O6 S1 N11 C22 172.16(18)
O4 S1 N11 C22 43.1(2)
C8 S1 N11 C22 -72.1(2)
O6 S1 N11 C5 -26.6(2)
O4 S1 N11 C5 -155.62(16)
C8 S1 N11 C5 89.11(18)
C16 C2 C3 C7 -179.1(2)
C20 C2 C3 C7 -0.2(3)
C16 C2 C3 C14 1.4(3)
C20 C2 C3 C14 -179.7(2)
C22 N11 C5 C9 -86.4(2)
S1 N11 C5 C9 112.70(19)
C22 N11 C5 C10 41.0(3)
S1 N11 C5 C10 -119.92(18)
C14 C3 C7 C9 -179.7(2)
C2 C3 C7 C9 0.9(3)
O6 S1 C8 C24 28.9(2)
O4 S1 C8 C24 159.2(2)
N11 S1 C8 C24 -86.0(2)
O6 S1 C8 C17 -152.0(2)
O4 S1 C8 C17 -21.7(2)
N11 S1 C8 C17 93.1(2)
C3 C7 C9 C23 -0.9(3)
C3 C7 C9 C5 -178.3(2)
N11 C5 C9 C7 -2.0(3)
C10 C5 C9 C7 -129.8(2)
N11 C5 C9 C23 -179.5(2)
C10 C5 C9 C23 52.7(3)
N11 C5 C10 C18 97.8(3)
C9 C5 C10 C18 -135.5(2)
N11 C5 C10 C25 -83.0(3)
C9 C5 C10 C25 43.7(3)
C7 C3 C14 C19 179.3(2)
C2 C3 C14 C19 -1.3(4)
C17 C12 C15 C27 -1.5(4)
C17 C12 C15 C28 179.8(3)
C20 C2 C16 C26 -179.1(3)
C3 C2 C16 C26 -0.3(4)
C24 C8 C17 C12 0.8(4)
S1 C8 C17 C12 -178.33(19)
C15 C12 C17 C8 0.9(4)
C29 C13 C18 C10 0.6(4)
C25 C10 C18 C13 0.2(4)
C5 C10 C18 C13 179.4(2)
C3 C14 C19 C26 -0.1(4)
C16 C2 C20 C23 178.5(3)
C3 C2 C20 C23 -0.4(4)
C2 C20 C23 C9 0.3(4)
C7 C9 C23 C20 0.3(4)
C5 C9 C23 C20 177.9(2)
C17 C8 C24 C27 -1.7(4)
S1 C8 C24 C27 177.4(2)
C29 C21 C25 C10 0.9(4)
C18 C10 C25 C21 -1.0(4)
C5 C10 C25 C21 179.9(2)
C2 C16 C26 C19 -1.1(5)
C14 C19 C26 C16 1.3(5)
C8 C24 C27 C15 1.0(4)
C12 C15 C27 C24 0.6(4)
C28 C15 C27 C24 179.3(3)
C18 C13 C29 C21 -0.6(4)
C25 C21 C29 C13 -0.2(4)
